data_2300325
loop_
_publ_author_name
'Eccles, Kevin S.'
'Stokes, Stephen P.'
'Daly, Carla A.'
'Barry, Nicola M.'
'McSweeney, Sharon P.'
'O'Neill, Damian J.'
'Kelly, Dawn M.'
'Jennings, W. Brian'
'N\'i Dhubhghaill, O. M.'
'Moynihan, Humphrey A.'
'Maguire, Anita R.'
'Lawrence, Simon E.'

_publ_section_title
;
 Evaluation of the Bruker SMART X2S: crystallography for the
 nonspecialist?
;
_journal_coden_ASTM JACGAR
_journal_coeditor_code KK5074
_journal_issue 1
_journal_name_full 'Journal of Applied Crystallography'
_journal_page_first 213
_journal_page_last 215
_journal_paper_doi 10.1107/S0021889810042561
_journal_volume 44
_journal_year 2011
_chemical_formula_moiety 'C21 H21 N O3 S2'
_chemical_formula_sum 'C21 H21 N O3 S2'
_chemical_formula_weight 399.51
_space_group_IT_number 14
_symmetry_cell_setting monoclinic
_symmetry_space_group_name_Hall '-P 2ybc'
_symmetry_space_group_name_H-M 'P 1 21/c 1'
_atom_sites_solution_hydrogens geom
_atom_sites_solution_primary direct
_atom_sites_solution_secondary difmap
_audit_creation_method SHELXL-97
_cell_angle_alpha 90.00
_cell_angle_beta 95.972(3)
_cell_angle_gamma 90.00
_cell_formula_units_Z 4
_cell_length_a 11.7937(9)
_cell_length_b 11.4816(7)
_cell_length_c 14.9358(12)
_cell_measurement_reflns_used 3129
_cell_measurement_temperature 300(2)
_cell_measurement_theta_max 23.13
_cell_measurement_theta_min 2.48
_cell_volume 2011.5(3)
_computing_cell_refinement 'Bruker SAINT'
_computing_data_collection 'Bruker GIS'
_computing_data_reduction 'Bruker SAINT'
_computing_molecular_graphics 'Bruker APEX2'
_computing_structure_refinement 'SHELXL-97 (Sheldrick, 2008)'
_computing_structure_solution 'SHELXS-97 (Sheldrick, 2008)'
_diffrn_ambient_temperature 300(2)
_diffrn_measured_fraction_theta_full 0.996
_diffrn_measured_fraction_theta_max 0.996
_diffrn_measurement_device_type 'Bruker SMART X2S'
_diffrn_measurement_method '\w scans'
_diffrn_radiation_monochromator 'doubly curved silicon crystal'
_diffrn_radiation_source 'micro-focus sealed tube'
_diffrn_radiation_type MoK\a
_diffrn_radiation_wavelength 0.71073
_diffrn_reflns_av_R_equivalents 0.0349
_diffrn_reflns_av_sigmaI/netI 0.0368
_diffrn_reflns_limit_h_max 14
_diffrn_reflns_limit_h_min -14
_diffrn_reflns_limit_k_max 12
_diffrn_reflns_limit_k_min -13
_diffrn_reflns_limit_l_max 17
_diffrn_reflns_limit_l_min -17
_diffrn_reflns_number 12920
_diffrn_reflns_theta_full 25.04
_diffrn_reflns_theta_max 25.03
_diffrn_reflns_theta_min 1.74
_exptl_absorpt_coefficient_mu 0.286
_exptl_absorpt_correction_T_max 0.8704
_exptl_absorpt_correction_T_min 0.8704
_exptl_absorpt_correction_type multi-scan
_exptl_absorpt_process_details 'SADABS V2008/1 (Bruker AXS)'
_exptl_crystal_colour colorless
_exptl_crystal_density_diffrn 1.319
_exptl_crystal_density_method 'not measured'
_exptl_crystal_description block
_exptl_crystal_F_000 840
_exptl_crystal_size_max 0.43
_exptl_crystal_size_mid 0.41
_exptl_crystal_size_min 0.27
_refine_diff_density_max 0.341
_refine_diff_density_min -0.331
_refine_ls_extinction_method none
_refine_ls_goodness_of_fit_ref 1.097
_refine_ls_hydrogen_treatment constr
_refine_ls_matrix_type full
_refine_ls_number_parameters 246
_refine_ls_number_reflns 3546
_refine_ls_number_restraints 0
_refine_ls_restrained_S_all 1.097
_refine_ls_R_factor_all 0.0631
_refine_ls_R_factor_gt 0.0427
_refine_ls_shift/su_max 0.161
_refine_ls_shift/su_mean 0.005
_refine_ls_structure_factor_coef Fsqd
_refine_ls_weighting_details 'calc w=1/[\s^2^(Fo^2^)+(0.0849P)^2^+0.0076P] where P=(Fo^2^+2Fc^2^)/3'
_refine_ls_weighting_scheme calc
_refine_ls_wR_factor_gt 0.1232
_refine_ls_wR_factor_ref 0.1425
_reflns_number_gt 2664
_reflns_number_total 3546
_reflns_threshold_expression >2sigma(I)
_cod_data_source_file kk5074.cif
_cod_data_source_block Compound_8_X2S
_cod_depositor_comments
;
The following automatic conversions were performed:
'_symmetry_cell_setting' value 'Monoclinic' changed to 'monoclinic'
according to '/home/saulius/struct/CIF-dictionaries/cif_core.dic'
dictionary named 'cif_core.dic' version 2.4.1 from 2010-06-29.

Automatic conversion script
Id: cif_fix_enum 1555 2011-01-17 13:19:09Z saulius 
;
_cod_original_sg_symbol_H-M P12(1)/c1
_cod_database_code 2300325

loop_
_symmetry_equiv_pos_as_xyz
'x, y, z'
'-x, y+1/2, -z+1/2'
'-x, -y, -z'
'x, -y-1/2, z-1/2'

loop_
_atom_site_type_symbol
_atom_site_label
_atom_site_fract_x
_atom_site_fract_y
_atom_site_fract_z
_atom_site_U_iso_or_equiv
_atom_site_adp_type
_atom_site_calc_flag
_atom_site_refinement_flags
_atom_site_occupancy
_atom_site_disorder_assembly
_atom_site_disorder_group
S S1 0.78419(6) 0.40976(5) 0.79044(4) 0.0402(2) Uani d . 1 . .
S S2 0.91969(5) 0.21664(5) 0.81432(4) 0.0374(2) Uani d . 1 . .
O O1 1.24615(15) 0.17766(16) 1.14025(12) 0.0512(5) Uani d . 1 . .
O O2 0.88808(16) 0.46531(16) 0.76934(13) 0.0556(5) Uani d . 1 . .
O O3 0.71164(17) 0.47438(17) 0.84433(12) 0.0589(6) Uani d . 1 . .
N N1 0.80930(17) 0.28746(17) 0.84147(14) 0.0400(5) Uani d . 1 . .
C C1 0.5053(3) 0.2914(3) 0.4369(2) 0.0809(11) Uani d . 1 . .
H H1A 0.4371 0.2517 0.4495 0.121 Uiso calc R 1 . .
H H1B 0.5496 0.2412 0.4027 0.121 Uiso calc R 1 . .
H H1C 0.4853 0.3607 0.4029 0.121 Uiso calc R 1 . .
C C2 0.5746(2) 0.3240(2) 0.52474(18) 0.0507(7) Uani d . 1 . .
C C3 0.5234(2) 0.3601(3) 0.5991(2) 0.0682(9) Uani d . 1 . .
H H3 0.4444 0.3658 0.5950 0.082 Uiso calc R 1 . .
C C4 0.5863(2) 0.3880(3) 0.67935(19) 0.0566(8) Uani d . 1 . .
H H4 0.5498 0.4125 0.7283 0.068 Uiso calc R 1 . .
C C5 0.7033(2) 0.3795(2) 0.68666(15) 0.0361(6) Uani d . 1 . .
C C6 1.0144(2) 0.2087(2) 0.91536(16) 0.0349(6) Uani d . 1 . .
C C7 0.9981(2) 0.2752(2) 0.99003(17) 0.0418(6) Uani d . 1 . .
H H7 0.9354 0.3245 0.9887 0.050 Uiso calc R 1 . .
C C8 1.0742(2) 0.2690(2) 1.06679(17) 0.0429(6) Uani d . 1 . .
H H8 1.0634 0.3146 1.1167 0.052 Uiso calc R 1 . .
C C9 1.1673(2) 0.1941(2) 1.06896(17) 0.0399(6) Uani d . 1 . .
C C10 1.2366(3) 0.2421(3) 1.22106(19) 0.0652(9) Uani d . 1 . .
H H10A 1.2449 0.3237 1.2094 0.098 Uiso calc R 1 . .
H H10B 1.2952 0.2177 1.2666 0.098 Uiso calc R 1 . .
H H10C 1.1632 0.2281 1.2414 0.098 Uiso calc R 1 . .
C C11 0.8663(2) 0.0672(2) 0.80896(17) 0.0467(7) Uani d . 1 . .
H H11A 0.9299 0.0133 0.8120 0.056 Uiso calc R 1 . .
H H11B 0.8237 0.0523 0.8600 0.056 Uiso calc R 1 . .
C C12 0.7905(2) 0.0481(2) 0.72291(17) 0.0403(6) Uani d . 1 . .
C C13 0.6738(2) 0.0645(2) 0.71947(19) 0.0515(7) Uani d . 1 . .
H H13 0.6416 0.0884 0.7707 0.062 Uiso calc R 1 . .
C C14 0.6047(2) 0.0453(3) 0.6398(2) 0.0613(8) Uani d . 1 . .
H H14 0.5263 0.0551 0.6380 0.074 Uiso calc R 1 . .
C C15 0.6520(3) 0.0121(3) 0.5640(2) 0.0598(8) Uani d . 1 . .
H H15 0.6056 0.0004 0.5104 0.072 Uiso calc R 1 . .
C C16 0.7677(3) -0.0041(2) 0.5667(2) 0.0564(8) Uani d . 1 . .
H H16 0.7996 -0.0271 0.5151 0.068 Uiso calc R 1 . .
C C17 0.8365(2) 0.0135(2) 0.64559(18) 0.0474(7) Uani d . 1 . .
H H17 0.9147 0.0020 0.6470 0.057 Uiso calc R 1 . .
C C18 1.1088(2) 0.1358(2) 0.91676(17) 0.0453(7) Uani d . 1 . .
H H18 1.1209 0.0924 0.8661 0.054 Uiso calc R 1 . .
C C19 1.1835(2) 0.1282(2) 0.99286(17) 0.0464(7) Uani d . 1 . .
H H19 1.2460 0.0786 0.9939 0.056 Uiso calc R 1 . .
C C20 0.7563(2) 0.3427(2) 0.61328(17) 0.0432(6) Uani d . 1 . .
H H20 0.8354 0.3365 0.6176 0.052 Uiso calc R 1 . .
C C21 0.6923(2) 0.3152(2) 0.53404(18) 0.0494(7) Uani d . 1 . .
H H21 0.7289 0.2900 0.4853 0.059 Uiso calc R 1 . .

loop_
_atom_site_aniso_label
_atom_site_aniso_U_11
_atom_site_aniso_U_22
_atom_site_aniso_U_33
_atom_site_aniso_U_12
_atom_site_aniso_U_13
_atom_site_aniso_U_23
S1 0.0473(4) 0.0380(4) 0.0341(4) -0.0003(3) -0.0014(3) 0.0043(3)
S2 0.0423(4) 0.0394(4) 0.0301(4) -0.0018(3) 0.0008(3) 0.0032(3)
O1 0.0520(11) 0.0568(11) 0.0415(11) 0.0090(9) -0.0111(9) -0.0030(9)
O2 0.0548(12) 0.0531(11) 0.0564(12) -0.0178(10) -0.0069(10) 0.0154(10)
O3 0.0762(14) 0.0570(12) 0.0433(12) 0.0201(11) 0.0048(10) -0.0077(9)
N1 0.0427(12) 0.0423(12) 0.0351(12) 0.0036(10) 0.0041(9) 0.0109(9)
C1 0.088(3) 0.094(3) 0.054(2) -0.010(2) -0.0242(19) -0.0016(18)
C2 0.0546(17) 0.0554(17) 0.0400(16) -0.0033(14) -0.0048(13) 0.0005(13)
C3 0.0376(15) 0.102(3) 0.063(2) 0.0153(17) -0.0078(14) -0.0010(19)
C4 0.0429(16) 0.084(2) 0.0430(17) 0.0156(15) 0.0062(13) -0.0063(15)
C5 0.0382(13) 0.0362(13) 0.0334(14) 0.0016(11) 0.0016(11) 0.0064(11)
C6 0.0359(13) 0.0375(13) 0.0311(13) -0.0003(11) 0.0022(10) 0.0027(11)
C7 0.0418(14) 0.0417(14) 0.0419(15) 0.0087(12) 0.0036(12) -0.0014(12)
C8 0.0489(15) 0.0441(15) 0.0353(14) 0.0040(12) 0.0018(12) -0.0063(12)
C9 0.0414(14) 0.0395(14) 0.0378(15) -0.0018(12) -0.0002(12) 0.0020(11)
C10 0.094(2) 0.0495(17) 0.0460(18) 0.0055(17) -0.0224(17) -0.0084(14)
C11 0.0575(17) 0.0392(14) 0.0415(16) -0.0026(13) -0.0037(13) 0.0047(12)
C12 0.0473(15) 0.0332(13) 0.0389(15) -0.0053(12) -0.0024(12) 0.0016(11)
C13 0.0505(17) 0.0540(17) 0.0504(17) -0.0023(14) 0.0076(14) -0.0013(14)
C14 0.0390(15) 0.069(2) 0.074(2) -0.0086(15) -0.0058(15) -0.0001(17)
C15 0.0572(19) 0.068(2) 0.0501(19) -0.0094(16) -0.0158(15) -0.0032(15)
C16 0.0639(19) 0.0608(18) 0.0439(17) -0.0005(16) 0.0018(14) -0.0072(14)
C17 0.0442(15) 0.0486(16) 0.0481(17) 0.0023(13) -0.0016(13) -0.0033(13)
C18 0.0488(15) 0.0508(16) 0.0370(15) 0.0059(13) 0.0070(12) -0.0066(12)
C19 0.0427(15) 0.0499(15) 0.0454(16) 0.0128(13) -0.0005(12) -0.0041(13)
C20 0.0381(14) 0.0513(16) 0.0408(15) 0.0002(12) 0.0066(11) 0.0032(13)
C21 0.0574(17) 0.0549(16) 0.0372(15) -0.0013(14) 0.0114(13) -0.0013(13)

loop_
_atom_type_symbol
_atom_type_description
_atom_type_scat_dispersion_real
_atom_type_scat_dispersion_imag
_atom_type_scat_source
C C 0.0033 0.0016 'International Tables Vol C Tables 4.2.6.8 and 6.1.1.4'
H H 0.0000 0.0000 'International Tables Vol C Tables 4.2.6.8 and 6.1.1.4'
N N 0.0061 0.0033 'International Tables Vol C Tables 4.2.6.8 and 6.1.1.4'
O O 0.0106 0.0060 'International Tables Vol C Tables 4.2.6.8 and 6.1.1.4'
S S 0.1246 0.1234 'International Tables Vol C Tables 4.2.6.8 and 6.1.1.4'

loop_
_geom_angle_atom_site_label_1
_geom_angle_atom_site_label_2
_geom_angle_atom_site_label_3
_geom_angle_site_symmetry_1
_geom_angle_site_symmetry_3
_geom_angle
_geom_angle_publ_flag
O3 S1 O2 . . 117.46(13) ?
O3 S1 N1 . . 105.99(11) ?
O2 S1 N1 . . 111.70(11) ?
O3 S1 C5 . . 107.07(12) ?
O2 S1 C5 . . 106.74(11) ?
N1 S1 C5 . . 107.41(11) ?
N1 S2 C6 . . 105.22(11) ?
N1 S2 C11 . . 101.52(12) ?
C6 S2 C11 . . 99.88(11) ?
C9 O1 C10 . . 119.0(2) ?
S1 N1 S2 . . 115.58(12) ?
C2 C1 H1A . . 109.5 ?
C2 C1 H1B . . 109.5 ?
H1A C1 H1B . . 109.5 ?
C2 C1 H1C . . 109.5 ?
H1A C1 H1C . . 109.5 ?
H1B C1 H1C . . 109.5 ?
C3 C2 C21 . . 117.3(3) ?
C3 C2 C1 . . 121.8(3) ?
C21 C2 C1 . . 120.8(3) ?
C4 C3 C2 . . 121.8(3) ?
C4 C3 H3 . . 119.1 ?
C2 C3 H3 . . 119.1 ?
C5 C4 C3 . . 119.8(3) ?
C5 C4 H4 . . 120.1 ?
C3 C4 H4 . . 120.1 ?
C4 C5 C20 . . 119.4(2) ?
C4 C5 S1 . . 120.0(2) ?
C20 C5 S1 . . 120.49(19) ?
C7 C6 C18 . . 119.9(2) ?
C7 C6 S2 . . 121.82(19) ?
C18 C6 S2 . . 118.24(19) ?
C6 C7 C8 . . 120.5(2) ?
C6 C7 H7 . . 119.7 ?
C8 C7 H7 . . 119.7 ?
C7 C8 C9 . . 119.6(2) ?
C7 C8 H8 . . 120.2 ?
C9 C8 H8 . . 120.2 ?
O1 C9 C8 . . 125.5(2) ?
O1 C9 C19 . . 115.1(2) ?
C8 C9 C19 . . 119.4(2) ?
O1 C10 H10A . . 109.5 ?
O1 C10 H10B . . 109.5 ?
H10A C10 H10B . . 109.5 ?
O1 C10 H10C . . 109.5 ?
H10A C10 H10C . . 109.5 ?
H10B C10 H10C . . 109.5 ?
C12 C11 S2 . . 110.27(17) ?
C12 C11 H11A . . 109.6 ?
S2 C11 H11A . . 109.6 ?
C12 C11 H11B . . 109.6 ?
S2 C11 H11B . . 109.6 ?
H11A C11 H11B . . 108.1 ?
C17 C12 C13 . . 118.8(2) ?
C17 C12 C11 . . 120.4(2) ?
C13 C12 C11 . . 120.8(2) ?
C12 C13 C14 . . 120.2(3) ?
C12 C13 H13 . . 119.9 ?
C14 C13 H13 . . 119.9 ?
C15 C14 C13 . . 120.1(3) ?
C15 C14 H14 . . 120.0 ?
C13 C14 H14 . . 120.0 ?
C14 C15 C16 . . 120.1(3) ?
C14 C15 H15 . . 119.9 ?
C16 C15 H15 . . 119.9 ?
C17 C16 C15 . . 120.1(3) ?
C17 C16 H16 . . 120.0 ?
C15 C16 H16 . . 120.0 ?
C16 C17 C12 . . 120.7(3) ?
C16 C17 H17 . . 119.7 ?
C12 C17 H17 . . 119.7 ?
C19 C18 C6 . . 119.8(2) ?
C19 C18 H18 . . 120.1 ?
C6 C18 H18 . . 120.1 ?
C18 C19 C9 . . 120.8(2) ?
C18 C19 H19 . . 119.6 ?
C9 C19 H19 . . 119.6 ?
C21 C20 C5 . . 120.0(2) ?
C21 C20 H20 . . 120.0 ?
C5 C20 H20 . . 120.0 ?
C20 C21 C2 . . 121.7(3) ?
C20 C21 H21 . . 119.1 ?
C2 C21 H21 . . 119.1 ?

loop_
_geom_bond_atom_site_label_1
_geom_bond_atom_site_label_2
_geom_bond_site_symmetry_2
_geom_bond_distance
_geom_bond_publ_flag
S1 O3 . 1.4400(19) ?
S1 O2 . 1.4450(19) ?
S1 N1 . 1.610(2) ?
S1 C5 . 1.768(2) ?
S2 N1 . 1.622(2) ?
S2 C6 . 1.784(2) ?
S2 C11 . 1.826(3) ?
O1 C9 . 1.352(3) ?
O1 C10 . 1.430(3) ?
C1 C2 . 1.519(4) ?
C1 H1A . 0.9600 ?
C1 H1B . 0.9600 ?
C1 H1C . 0.9600 ?
C2 C3 . 1.382(4) ?
C2 C21 . 1.383(4) ?
C3 C4 . 1.380(4) ?
C3 H3 . 0.9300 ?
C4 C5 . 1.376(3) ?
C4 H4 . 0.9300 ?
C5 C20 . 1.383(3) ?
C6 C7 . 1.382(3) ?
C6 C18 . 1.391(3) ?
C7 C8 . 1.383(3) ?
C7 H7 . 0.9300 ?
C8 C9 . 1.392(3) ?
C8 H8 . 0.9300 ?
C9 C19 . 1.395(4) ?
C10 H10A . 0.9600 ?
C10 H10B . 0.9600 ?
C10 H10C . 0.9600 ?
C11 C12 . 1.503(3) ?
C11 H11A . 0.9700 ?
C11 H11B . 0.9700 ?
C12 C17 . 1.384(4) ?
C12 C13 . 1.385(4) ?
C13 C14 . 1.387(4) ?
C13 H13 . 0.9300 ?
C14 C15 . 1.367(4) ?
C14 H14 . 0.9300 ?
C15 C16 . 1.374(4) ?
C15 H15 . 0.9300 ?
C16 C17 . 1.374(4) ?
C16 H16 . 0.9300 ?
C17 H17 . 0.9300 ?
C18 C19 . 1.367(3) ?
C18 H18 . 0.9300 ?
C19 H19 . 0.9300 ?
C20 C21 . 1.373(3) ?
C20 H20 . 0.9300 ?
C21 H21 . 0.9300 ?

loop_
_cod_entry_issue_id
_cod_entry_issue_origin
_cod_entry_issue_severity
_cod_entry_issue_description
_cod_entry_issue_author
_cod_entry_issue_date
1 original note
;
 This entry describes a structure that was purposely solved automatically with
 minimal human intervention to investigate the capabilities of the Bruker SMART
 X2S benchtop crystallography instrument.
;
'Vaitkus, Antanas' 2025-01-27T16:15:51+02:00
